data_4073041
loop_
_publ_author_name
'Ohashi, Masato'
'Matsubara, Kouki'
'Suzuki, Hiroharu'

_publ_section_title
;
 Ruthenium Polyhydrido Clusters Having a Bridging Alkylzinc Group,
 [(\h5-C5Me5)Ru(\m-H)]3(\m3-ZnR)n(\m3-H)2-nand
 [(\h5-C5Me5)Ru]2(\m-ZnR)n(\m-H)4-n(R = Me and Et;n= 1 and 2)
;
_journal_issue 9
_journal_name_full Organometallics
_journal_page_first 2330
_journal_paper_doi 10.1021/om070024f
_journal_volume 26
_journal_year 2007
_chemical_formula_moiety 'C32 H54 Ru3 Zn2'
_chemical_formula_sum 'C32 H54 Ru3 Zn2'
_chemical_formula_weight 872.70
_chemical_name_systematic
; 
 ? 
;
_space_group_IT_number 176
_symmetry_cell_setting hexagonal
_symmetry_Int_Tables_number 176
_symmetry_space_group_name_Hall '-P 6c'
_symmetry_space_group_name_H-M 'P 63/m'
_atom_sites_solution_hydrogens geom
_atom_sites_solution_primary direct
_atom_sites_solution_secondary difmap
_audit_creation_method SHELXL-97
_cell_angle_alpha 90.00
_cell_angle_beta 90.00
_cell_angle_gamma 120.00
_cell_formula_units_Z 2
_cell_length_a 11.279(3)
_cell_length_b 11.279(3)
_cell_length_c 16.137(5)
_cell_measurement_reflns_used 1722
_cell_measurement_temperature 298(2)
_cell_measurement_theta_max 30.03
_cell_measurement_theta_min 2.08
_cell_volume 1777.8(9)
_computing_data_reduction 'teXsan: PROCESS (MSC)'
_computing_molecular_graphics 'ORTEX (P.McArdle, 1995)'
_computing_publication_material 'SHELXL-97/2 (Sheldrick,1997)'
_computing_structure_refinement 'SHELXL-97 (Sheldrick, 1997)'
_computing_structure_solution 'SHELXS-97 (Sheldrick, 1990)'
_diffrn_ambient_temperature 293(2)
_diffrn_measured_fraction_theta_full 0.959
_diffrn_measured_fraction_theta_max 0.959
_diffrn_measurement_device_type 'Rigaku R-AXIS CS'
_diffrn_measurement_method 'Rigaku R-AXIS CS imaging plate detector'
_diffrn_radiation_monochromator graphite
_diffrn_radiation_source 'fine-focus sealed tube'
_diffrn_radiation_type MoK\a
_diffrn_radiation_wavelength 0.71069
_diffrn_reflns_av_R_equivalents 0.0000
_diffrn_reflns_av_sigmaI/netI 0.0785
_diffrn_reflns_limit_h_max 13
_diffrn_reflns_limit_h_min 0
_diffrn_reflns_limit_k_max 13
_diffrn_reflns_limit_k_min 0
_diffrn_reflns_limit_l_max 22
_diffrn_reflns_limit_l_min 0
_diffrn_reflns_number 2603
_diffrn_reflns_theta_full 30.03
_diffrn_reflns_theta_max 30.03
_diffrn_reflns_theta_min 2.08
_exptl_absorpt_coefficient_mu 2.592
_exptl_absorpt_correction_T_max 0.6252
_exptl_absorpt_correction_T_min 0.3573
_exptl_absorpt_correction_type multi-scan
_exptl_absorpt_process_details
;
Higashi, T. (1995). ABSCOR - Program for Absorption Correction, Rigaku
        Corporation, Tokyo, Japan.
;
_exptl_crystal_colour Red
_exptl_crystal_density_diffrn 1.630
_exptl_crystal_density_method 'not measured'
_exptl_crystal_description Platelet
_exptl_crystal_F_000 876
_exptl_crystal_size_max 0.50
_exptl_crystal_size_mid 0.40
_exptl_crystal_size_min 0.20
_refine_diff_density_max 1.045
_refine_diff_density_min -1.141
_refine_diff_density_rms 0.103
_refine_ls_extinction_coef 0.0052(6)
_refine_ls_extinction_expression Fc^*^=kFc[1+0.001xFc^2^\l^3^/sin(2\q)]^-1/4^
_refine_ls_extinction_method SHELXL
_refine_ls_goodness_of_fit_ref 1.123
_refine_ls_hydrogen_treatment mixed
_refine_ls_matrix_type full
_refine_ls_number_parameters 73
_refine_ls_number_reflns 1722
_refine_ls_number_restraints 15
_refine_ls_restrained_S_all 1.118
_refine_ls_R_factor_all 0.0595
_refine_ls_R_factor_gt 0.0519
_refine_ls_shift/su_max 0.000
_refine_ls_shift/su_mean 0.000
_refine_ls_structure_factor_coef Fsqd
_refine_ls_weighting_details 'calc w=1/[\s^2^(Fo^2^)+(0.0000P)^2^+0.0000P] where P=(Fo^2^+2Fc^2^)/3'
_refine_ls_weighting_scheme calc
_refine_ls_wR_factor_gt 0.0761
_refine_ls_wR_factor_ref 0.0793
_reflns_number_gt 1563
_reflns_number_total 1722
_reflns_threshold_expression >2sigma(I)
_cod_data_source_file om070024fsi20070131_044348.cif
_cod_data_source_block complex4a
_cod_depositor_comments
;
The following automatic conversions were performed:

'_symmetry_cell_setting' value 'Hexagonal' changed to 'hexagonal'
according to /home/saulius/struct/CIF-dictionaries/cif_core.dic
dictionary named 'cif_core.dic' version 2.4.1 from 2010-06-29.

Automatic conversion script
Id: cif_fix_values 1715 2011-07-08 13:25:40Z adriana 
;
_cod_original_cell_volume 1777.8(8)
_cod_original_sg_symbol_H-M P63/m
_cod_database_code 4073041

loop_
_symmetry_equiv_pos_as_xyz
'x, y, z'
'-y, x-y, z'
'-x+y, -x, z'
'-x, -y, z+1/2'
'y, -x+y, z+1/2'
'x-y, x, z+1/2'
'-x, -y, -z'
'y, -x+y, -z'
'x-y, x, -z'
'x, y, -z-1/2'
'-y, x-y, -z-1/2'
'-x+y, -x, -z-1/2'

loop_
_atom_site_label
_atom_site_type_symbol
_atom_site_fract_x
_atom_site_fract_y
_atom_site_fract_z
_atom_site_U_iso_or_equiv
_atom_site_adp_type
_atom_site_occupancy
_atom_site_symmetry_multiplicity
_atom_site_calc_flag
_atom_site_refinement_flags
Ru1 Ru 0.29351(4) 0.50985(4) 0.2500 0.03682(18) Uani 1 2 d S
Zn1 Zn 0.3333 0.6667 0.11940(7) 0.0554(3) Uani 1 3 d S
C1 C 0.3333 0.6667 -0.0040(8) 0.096(4) Uani 1 3 d SD
H1 H 0.404(5) 0.650(8) -0.023(2) 0.15(3) Uiso 1 1 d D
C2 C 0.1524(5) 0.3004(4) 0.2929(4) 0.0707(17) Uani 1 1 d .
C3 C 0.0299(8) 0.2529(7) 0.3495(6) 0.157(4) Uani 1 1 d .
H3A H 0.0191 0.1770 0.3822 0.235 Uiso 1 1 calc R
H3B H -0.0509 0.2250 0.3167 0.235 Uiso 1 1 calc R
H3C H 0.0437 0.3266 0.3854 0.235 Uiso 1 1 calc R
C4 C 0.2860(6) 0.3429(4) 0.1790(4) 0.0738(17) Uani 1 1 d .
C5 C 0.3699(6) 0.3651(6) 0.2500 0.077(3) Uani 1 2 d SD
C6 C 0.3246(13) 0.3434(8) 0.0899(5) 0.191(6) Uani 1 1 d .
H6A H 0.2908 0.3912 0.0571 0.286 Uiso 1 1 calc R
H6B H 0.2853 0.2508 0.0704 0.286 Uiso 1 1 calc R
H6C H 0.4225 0.3884 0.0851 0.286 Uiso 1 1 calc R
C7 C 0.5193(9) 0.4007(8) 0.2500 0.211(10) Uani 1 2 d SD
H7A H 0.527(5) 0.320(4) 0.2500 0.317 Uiso 1 2 d SD
H7B H 0.561(3) 0.453(3) 0.2989(6) 0.317 Uiso 1 1 d D

loop_
_atom_site_aniso_label
_atom_site_aniso_U_11
_atom_site_aniso_U_22
_atom_site_aniso_U_33
_atom_site_aniso_U_23
_atom_site_aniso_U_13
_atom_site_aniso_U_12
Ru1 0.0307(2) 0.0257(2) 0.0544(3) 0.000 0.000 0.01441(16)
Zn1 0.0572(4) 0.0572(4) 0.0518(6) 0.000 0.000 0.02858(18)
C1 0.116(6) 0.116(6) 0.058(6) 0.000 0.000 0.058(3)
C2 0.070(3) 0.0317(17) 0.109(5) 0.016(2) 0.031(3) 0.0250(19)
C3 0.151(7) 0.077(4) 0.234(11) 0.074(6) 0.134(8) 0.051(5)
C4 0.111(4) 0.040(2) 0.081(4) 0.003(3) 0.024(4) 0.045(3)
C5 0.040(3) 0.028(2) 0.173(10) 0.000 0.000 0.024(2)
C6 0.374(17) 0.100(6) 0.126(6) 0.026(6) 0.134(9) 0.140(9)
C7 0.051(4) 0.061(5) 0.53(3) 0.000 0.000 0.035(4)

loop_
_atom_type_symbol
_atom_type_description
_atom_type_scat_dispersion_real
_atom_type_scat_dispersion_imag
_atom_type_scat_source
C C 0.0033 0.0016 'International Tables Vol C Tables 4.2.6.8 and 6.1.1.4'
H H 0.0000 0.0000 'International Tables Vol C Tables 4.2.6.8 and 6.1.1.4'
Ru Ru -1.2594 0.8363 'International Tables Vol C Tables 4.2.6.8 and 6.1.1.4'
Zn Zn 0.2839 1.4301 'International Tables Vol C Tables 4.2.6.8 and 6.1.1.4'

loop_
_geom_angle_atom_site_label_1
_geom_angle_atom_site_label_2
_geom_angle_atom_site_label_3
_geom_angle
_geom_angle_site_symmetry_1
_geom_angle_site_symmetry_3
C4 Ru1 C4 63.7(3) . 10_556
C4 Ru1 C5 38.14(18) . .
C4 Ru1 C5 38.14(18) 10_556 .
C4 Ru1 C2 37.62(19) . 10_556
C4 Ru1 C2 62.6(2) 10_556 10_556
C5 Ru1 C2 62.82(19) . 10_556
C4 Ru1 C2 62.6(2) . .
C4 Ru1 C2 37.62(19) 10_556 .
C5 Ru1 C2 62.82(19) . .
C2 Ru1 C2 36.7(3) 10_556 .
C4 Ru1 Zn1 157.27(16) . 10_556
C4 Ru1 Zn1 94.58(15) 10_556 10_556
C5 Ru1 Zn1 119.98(7) . 10_556
C2 Ru1 Zn1 139.48(17) 10_556 10_556
C2 Ru1 Zn1 104.92(16) . 10_556
C4 Ru1 Zn1 94.58(15) . .
C4 Ru1 Zn1 157.27(16) 10_556 .
C5 Ru1 Zn1 119.98(7) . .
C2 Ru1 Zn1 104.92(16) 10_556 .
C2 Ru1 Zn1 139.48(17) . .
Zn1 Ru1 Zn1 105.85(4) 10_556 .
C4 Ru1 Ru1 129.24(15) . 2_665
C4 Ru1 Ru1 129.24(15) 10_556 2_665
C5 Ru1 Ru1 115.99(17) . 2_665
C2 Ru1 Ru1 161.43(17) 10_556 2_665
C2 Ru1 Ru1 161.43(17) . 2_665
Zn1 Ru1 Ru1 58.527(15) 10_556 2_665
Zn1 Ru1 Ru1 58.527(15) . 2_665
C4 Ru1 Ru1 143.81(17) . 3_565
C4 Ru1 Ru1 143.81(17) 10_556 3_565
C5 Ru1 Ru1 175.99(17) . 3_565
C2 Ru1 Ru1 120.92(13) 10_556 3_565
C2 Ru1 Ru1 120.92(13) . 3_565
Zn1 Ru1 Ru1 58.527(15) 10_556 3_565
Zn1 Ru1 Ru1 58.527(15) . 3_565
Ru1 Ru1 Ru1 60.0 2_665 3_565
C1 Zn1 Ru1 142.925(19) . 3_565
C1 Zn1 Ru1 142.925(19) . 2_665
Ru1 Zn1 Ru1 62.95(3) 3_565 2_665
C1 Zn1 Ru1 142.925(19) . .
Ru1 Zn1 Ru1 62.95(3) 3_565 .
Ru1 Zn1 Ru1 62.95(3) 2_665 .
Zn1 C1 H1 109(2) . .
C2 C2 C4 108.7(4) 10_556 10_556
C2 C2 C3 127.1(5) 10_556 .
C4 C2 C3 124.0(7) 10_556 .
C2 C2 Ru1 71.64(16) 10_556 .
C4 C2 Ru1 70.1(2) 10_556 .
C3 C2 Ru1 127.8(4) . .
C2 C3 H3A 109.5 . .
C2 C3 H3B 109.5 . .
H3A C3 H3B 109.5 . .
C2 C3 H3C 109.5 . .
H3A C3 H3C 109.5 . .
H3B C3 H3C 109.5 . .
C2 C4 C5 107.7(5) 10_556 .
C2 C4 C6 124.6(8) 10_556 .
C5 C4 C6 127.1(7) . .
C2 C4 Ru1 72.3(3) 10_556 .
C5 C4 Ru1 71.9(3) . .
C6 C4 Ru1 128.1(4) . .
C4 C5 C4 106.9(6) . 10_556
C4 C5 C7 126.5(3) . .
C4 C5 C7 126.5(3) 10_556 .
C4 C5 Ru1 70.0(3) . .
C4 C5 Ru1 70.0(3) 10_556 .
C7 C5 Ru1 126.7(4) . .
C4 C6 H6A 109.5 . .
C4 C6 H6B 109.5 . .
H6A C6 H6B 109.5 . .
C4 C6 H6C 109.5 . .
H6A C6 H6C 109.5 . .
H6B C6 H6C 109.5 . .
C5 C7 H7A 112(3) . .
C5 C7 H7B 107(2) . .
H7A C7 H7B 109.7(17) . .

loop_
_geom_bond_atom_site_label_1
_geom_bond_atom_site_label_2
_geom_bond_distance
_geom_bond_site_symmetry_2
Ru1 C4 2.169(4) .
Ru1 C4 2.169(4) 10_556
Ru1 C5 2.194(5) .
Ru1 C2 2.198(4) 10_556
Ru1 C2 2.198(4) .
Ru1 Zn1 2.6414(11) 10_556
Ru1 Zn1 2.6414(10) .
Ru1 Ru1 2.7581(9) 2_665
Ru1 Ru1 2.7581(9) 3_565
Zn1 C1 1.992(12) .
Zn1 Ru1 2.6414(10) 3_565
Zn1 Ru1 2.6414(11) 2_665
C1 H1 0.959(11) .
C2 C2 1.385(13) 10_556
C2 C4 1.408(7) 10_556
C2 C3 1.513(8) .
C3 H3A 0.9600 .
C3 H3B 0.9600 .
C3 H3C 0.9600 .
C4 C2 1.408(7) 10_556
C4 C5 1.426(7) .
C4 C6 1.503(9) .
C5 C4 1.426(7) 10_556
C5 C7 1.525(10) .
C6 H6A 0.9600 .
C6 H6B 0.9600 .
C6 H6C 0.9600 .
C7 H7A 0.960(18) .
C7 H7B 0.956(12) .

loop_
_geom_torsion_atom_site_label_1
_geom_torsion_atom_site_label_2
_geom_torsion_atom_site_label_3
_geom_torsion_atom_site_label_4
_geom_torsion
_geom_torsion_site_symmetry_1
_geom_torsion_site_symmetry_4
C4 Ru1 Zn1 C1 10.08(17) . .
C4 Ru1 Zn1 C1 26.8(4) 10_556 .
C5 Ru1 Zn1 C1 40.22(18) . .
C2 Ru1 Zn1 C1 -26.69(14) 10_556 .
C2 Ru1 Zn1 C1 -41.92(19) . .
Zn1 Ru1 Zn1 C1 180.000(1) 10_556 .
Ru1 Ru1 Zn1 C1 144.109(7) 2_665 .
Ru1 Ru1 Zn1 C1 -144.109(7) 3_565 .
C4 Ru1 Zn1 Ru1 154.19(17) . 3_565
C4 Ru1 Zn1 Ru1 170.9(4) 10_556 3_565
C5 Ru1 Zn1 Ru1 -175.67(17) . 3_565
C2 Ru1 Zn1 Ru1 117.42(14) 10_556 3_565
C2 Ru1 Zn1 Ru1 102.2(2) . 3_565
Zn1 Ru1 Zn1 Ru1 -35.891(7) 10_556 3_565
Ru1 Ru1 Zn1 Ru1 -71.782(14) 2_665 3_565
C4 Ru1 Zn1 Ru1 -134.03(17) . 2_665
C4 Ru1 Zn1 Ru1 -117.3(4) 10_556 2_665
C5 Ru1 Zn1 Ru1 -103.89(18) . 2_665
C2 Ru1 Zn1 Ru1 -170.80(14) 10_556 2_665
C2 Ru1 Zn1 Ru1 173.97(19) . 2_665
Zn1 Ru1 Zn1 Ru1 35.891(7) 10_556 2_665
Ru1 Ru1 Zn1 Ru1 71.782(14) 3_565 2_665
C4 Ru1 C2 C2 -37.1(2) . 10_556
C4 Ru1 C2 C2 -118.7(3) 10_556 10_556
C5 Ru1 C2 C2 -80.18(12) . 10_556
Zn1 Ru1 C2 C2 163.42(8) 10_556 10_556
Zn1 Ru1 C2 C2 25.11(12) . 10_556
Ru1 Ru1 C2 C2 -171.2(4) 2_665 10_556
Ru1 Ru1 C2 C2 101.47(12) 3_565 10_556
C4 Ru1 C2 C4 81.7(5) . 10_556
C5 Ru1 C2 C4 38.5(3) . 10_556
C2 Ru1 C2 C4 118.7(3) 10_556 10_556
Zn1 Ru1 C2 C4 -77.9(3) 10_556 10_556
Zn1 Ru1 C2 C4 143.8(3) . 10_556
Ru1 Ru1 C2 C4 -52.5(6) 2_665 10_556
Ru1 Ru1 C2 C4 -139.8(3) 3_565 10_556
C4 Ru1 C2 C3 -160.2(7) . .
C4 Ru1 C2 C3 118.1(8) 10_556 .
C5 Ru1 C2 C3 156.7(7) . .
C2 Ru1 C2 C3 -123.2(7) 10_556 .
Zn1 Ru1 C2 C3 40.3(7) 10_556 .
Zn1 Ru1 C2 C3 -98.0(7) . .
Ru1 Ru1 C2 C3 65.6(9) 2_665 .
Ru1 Ru1 C2 C3 -21.7(7) 3_565 .
C4 Ru1 C4 C2 78.5(4) 10_556 10_556
C5 Ru1 C4 C2 116.2(5) . 10_556
C2 Ru1 C4 C2 36.2(4) . 10_556
Zn1 Ru1 C4 C2 97.2(5) 10_556 10_556
Zn1 Ru1 C4 C2 -108.6(3) . 10_556
Ru1 Ru1 C4 C2 -161.0(3) 2_665 10_556
Ru1 Ru1 C4 C2 -69.7(4) 3_565 10_556
C4 Ru1 C4 C5 -37.6(4) 10_556 .
C2 Ru1 C4 C5 -116.2(5) 10_556 .
C2 Ru1 C4 C5 -80.0(4) . .
Zn1 Ru1 C4 C5 -18.9(6) 10_556 .
Zn1 Ru1 C4 C5 135.2(3) . .
Ru1 Ru1 C4 C5 82.9(3) 2_665 .
Ru1 Ru1 C4 C5 174.2(2) 3_565 .
C4 Ru1 C4 C6 -161.0(8) 10_556 .
C5 Ru1 C4 C6 -123.3(9) . .
C2 Ru1 C4 C6 120.5(10) 10_556 .
C2 Ru1 C4 C6 156.7(9) . .
Zn1 Ru1 C4 C6 -142.3(7) 10_556 .
Zn1 Ru1 C4 C6 11.9(8) . .
Ru1 Ru1 C4 C6 -40.5(9) 2_665 .
Ru1 Ru1 C4 C6 50.9(9) 3_565 .
C2 C4 C5 C4 -3.3(6) 10_556 10_556
C6 C4 C5 C4 -174.9(4) . 10_556
Ru1 C4 C5 C4 60.6(4) . 10_556
C2 C4 C5 C7 174.7(5) 10_556 .
C6 C4 C5 C7 3.1(9) . .
Ru1 C4 C5 C7 -121.4(6) . .
C2 C4 C5 Ru1 -63.9(3) 10_556 .
C6 C4 C5 Ru1 124.5(6) . .
C4 Ru1 C5 C4 117.5(6) 10_556 .
C2 Ru1 C5 C4 38.0(3) 10_556 .
C2 Ru1 C5 C4 79.5(4) . .
Zn1 Ru1 C5 C4 171.7(3) 10_556 .
Zn1 Ru1 C5 C4 -54.2(4) . .
Ru1 Ru1 C5 C4 -121.2(3) 2_665 .
C4 Ru1 C5 C4 -117.5(6) . 10_556
C2 Ru1 C5 C4 -79.5(4) 10_556 10_556
C2 Ru1 C5 C4 -38.0(3) . 10_556
Zn1 Ru1 C5 C4 54.2(4) 10_556 10_556
Zn1 Ru1 C5 C4 -171.7(3) . 10_556
Ru1 Ru1 C5 C4 121.2(3) 2_665 10_556
C4 Ru1 C5 C7 121.2(3) . .
C4 Ru1 C5 C7 -121.2(3) 10_556 .
C2 Ru1 C5 C7 159.26(19) 10_556 .
C2 Ru1 C5 C7 -159.26(19) . .
Zn1 Ru1 C5 C7 -67.09(9) 10_556 .
Zn1 Ru1 C5 C7 67.09(9) . .
Ru1 Ru1 C5 C7 0.0 2_665 .
